data_7030021
loop_
_publ_author_name
'Benson, Christopher R.'
'Hui, Alice K.'
'Parimal, Kumar'
'Cook, Brian J.'
'Chen, Chun-Hsing'
'Lord, Richard L.'
'Flood, Amar H.'
'Caulton, Kenneth G.'

_publ_section_title
;
 Multiplying the electron storage capacity of a bis-tetrazine pincer
 ligand.
;
_journal_issue 17
_journal_name_full 'Dalton transactions (Cambridge, England : 2003)'
_journal_page_first 6513
_journal_page_last 6524
_journal_paper_doi 10.1039/c4dt00341a
_journal_volume 43
_journal_year 2014
_chemical_formula_moiety 'C11 H9 N9'
_chemical_formula_sum 'C11 H9 N9'
_chemical_formula_weight 267.25
_space_group_IT_number 11
_symmetry_cell_setting monoclinic
_symmetry_space_group_name_Hall '-P 2yb'
_symmetry_space_group_name_H-M 'P 1 21/m 1'
_atom_sites_solution_hydrogens geom
_atom_sites_solution_primary direct
_audit_creation_date 10-09-30
_audit_creation_method CRYSTALS_ver_14.06
_cell_angle_alpha 90
_cell_angle_beta 90.622(3)
_cell_angle_gamma 90
_cell_formula_units_Z 2
_cell_length_a 3.9077(4)
_cell_length_b 26.893(2)
_cell_length_c 5.4464(5)
_cell_measurement_reflns_used 3751
_cell_measurement_temperature 150
_cell_measurement_theta_max 34
_cell_measurement_theta_min 4
_cell_volume 572.33(9)
_computing_cell_refinement 'Apex2 (Bruker AXS, 2006)'
_computing_data_collection 'Apex2 (Bruker AXS, 2006)'
_computing_data_reduction 'Apex2 (Bruker AXS, 2006)'
_computing_molecular_graphics 'CAMERON (Watkin et al., 1996)'
_computing_publication_material 'CRYSTALS (Betteridge et al., 2003)'
_computing_structure_refinement 'CRYSTALS (Betteridge et al., 2003)'
_computing_structure_solution 'SHELXS 86 (Sheldrick, 1986)'
_diffrn_ambient_temperature 150
_diffrn_measured_fraction_theta_full 0.995
_diffrn_measured_fraction_theta_max 0.894
_diffrn_measurement_device Area
_diffrn_measurement_device_type 'Bruker Kappa Apex2'
_diffrn_measurement_method '\f & \w scans'
_diffrn_radiation_monochromator graphite
_diffrn_radiation_type 'Mo K\a'
_diffrn_radiation_wavelength 0.71073
_diffrn_reflns_av_R_equivalents 0.032
_diffrn_reflns_limit_h_max 6
_diffrn_reflns_limit_h_min -6
_diffrn_reflns_limit_k_max 41
_diffrn_reflns_limit_k_min -31
_diffrn_reflns_limit_l_max 8
_diffrn_reflns_limit_l_min -8
_diffrn_reflns_number 14413
_diffrn_reflns_theta_full 29.182
_diffrn_reflns_theta_max 36.027
_diffrn_reflns_theta_min 3.741
_diffrn_standards_number 0
_exptl_absorpt_coefficient_mu 0.108
_exptl_absorpt_correction_T_max 0.99
_exptl_absorpt_correction_T_min 0.98
_exptl_absorpt_correction_type numerical
_exptl_absorpt_process_details
; 
 Analytical Absorption (De Meulenaer & Tompa, 1965) 
;
_exptl_crystal_colour red
_exptl_crystal_density_diffrn 1.551
_exptl_crystal_density_method 'not measured'
_exptl_crystal_description prism
_exptl_crystal_F_000 276
_exptl_crystal_size_max 0.329
_exptl_crystal_size_mid 0.148
_exptl_crystal_size_min 0.070
_refine_diff_density_max 0.53
_refine_diff_density_min -0.52
_refine_ls_extinction_method None
_refine_ls_goodness_of_fit_ref 1.0848
_refine_ls_hydrogen_treatment none
_refine_ls_matrix_type full
_refine_ls_number_parameters 94
_refine_ls_number_reflns 2472
_refine_ls_number_restraints 0
_refine_ls_R_factor_all 0.0741
_refine_ls_R_factor_gt 0.0553
_refine_ls_shift/su_max 0.0006562
_refine_ls_shift/su_mean 0.0000640
_refine_ls_structure_factor_coef Fsqd
_refine_ls_weighting_details
;
 Method= Modified Sheldrick 
 w=1/[\s^2^(F^2^) + ( 0.09P)^2^ + 0.27P] 
 ,where P=(max(Fo^2^,0) + 2Fc^2^)/3 
;
_refine_ls_weighting_scheme calc
_refine_ls_wR_factor_all 0.1814
_refine_ls_wR_factor_gt 0.1534
_refine_ls_wR_factor_ref 0.1814
_reflns_limit_h_max 6
_reflns_limit_h_min -6
_reflns_limit_k_max 41
_reflns_limit_k_min 0
_reflns_limit_l_max 8
_reflns_limit_l_min 0
_reflns_number_gt 1851
_reflns_number_total 2472
_reflns_threshold_expression I>2.0\s(I)
_oxford_diffrn_Wilson_B_factor 0.00
_oxford_diffrn_Wilson_scale 0.00
_oxford_refine_ls_r_factor_ref 0.0741
_oxford_refine_ls_scale 0.2963(7)
_oxford_reflns_number_all 2472
_oxford_reflns_threshold_expression_ref I>-10.0\s(I)
_oxford_structure_analysis_title '10096 in P2(1)/m'
_cod_data_source_file c4dt00341a2.cif
_cod_data_source_block 10096
_cod_depositor_comments
;
The following automatic conversions were performed:

'_symmetry_cell_setting' value 'Monoclinic' changed to 'monoclinic'
according to
/usr/data/users/saulius/crontab/automatic-downloads/current/RSC/lib/dictionaries/cif_core.dic
dictionary named 'cif_core.dic' version 2.4.2 from 2011-04-26.

Automatic conversion script
Id: cif_fix_values 2281 2013-09-26 08:29:07Z andrius 
;
_cod_original_cell_volume 572.34(9)
_cod_original_sg_symbol_H-M 'P 1 21/m 1 '
_cod_database_code 7030021

loop_
_symmetry_equiv_pos_as_xyz
x,y,z
-x,-y,-z
-x,y+1/2,-z
x,-y+1/2,z

loop_
_atom_site_label
_atom_site_type_symbol
_atom_site_fract_x
_atom_site_fract_y
_atom_site_fract_z
_atom_site_U_iso_or_equiv
_atom_site_occupancy
_atom_site_adp_type
_atom_site_refinement_flags_posn
_atom_site_refinement_flags_adp
N1 N 0.6837(4) 0.7500 0.1624(3) 0.0154 1.0000 Uani S T
N2 N 0.5658(3) 0.61834(4) 0.2300(2) 0.0237 1.0000 Uani . .
N3 N 0.6231(3) 0.57739(4) 0.1003(2) 0.0242 1.0000 Uani . .
N4 N 0.9069(3) 0.66454(4) -0.0441(2) 0.0216 1.0000 Uani . .
N5 N 0.9627(3) 0.62377(4) -0.1726(2) 0.0230 1.0000 Uani . .
C1 C 0.3121(5) 0.7500 0.6006(3) 0.0184 1.0000 Uani S T
C2 C 0.4060(3) 0.70575(5) 0.4898(2) 0.0175 1.0000 Uani . .
C3 C 0.5904(3) 0.70777(4) 0.2722(2) 0.0153 1.0000 Uani . .
C4 C 0.6892(3) 0.66129(4) 0.1447(2) 0.0163 1.0000 Uani . .
C5 C 0.7990(3) 0.58194(5) -0.1068(2) 0.0194 1.0000 Uani . .
C6 C 0.8374(4) 0.53805(5) -0.2691(3) 0.0283 1.0000 Uani . .
H11 H 0.1856 0.7500 0.7490 0.0221 1.0000 Uiso . .
H21 H 0.3456 0.6745 0.5611 0.0214 1.0000 Uiso . .
H61 H 0.8550 0.5486 -0.4356 0.0347 1.0000 Uiso . .
H62 H 0.6424 0.5169 -0.2546 0.0347 1.0000 Uiso . .
H63 H 1.0371 0.5200 -0.2244 0.0347 1.0000 Uiso . .

loop_
_atom_site_aniso_label
_atom_site_aniso_U_11
_atom_site_aniso_U_22
_atom_site_aniso_U_33
_atom_site_aniso_U_23
_atom_site_aniso_U_13
_atom_site_aniso_U_12
N1 0.0169(6) 0.0132(6) 0.0162(6) 0.0000 0.0025(5) 0.0000
N2 0.0335(6) 0.0129(5) 0.0249(6) 0.0011(4) 0.0097(5) -0.0019(4)
N3 0.0326(6) 0.0134(5) 0.0269(6) 0.0003(4) 0.0096(5) -0.0015(4)
N4 0.0255(5) 0.0149(5) 0.0246(6) -0.0006(4) 0.0096(4) -0.0009(4)
N5 0.0287(6) 0.0154(5) 0.0251(5) -0.0014(4) 0.0085(4) -0.0006(4)
C1 0.0204(7) 0.0189(7) 0.0158(7) 0.0000 0.0017(6) 0.0000
C2 0.0193(5) 0.0166(5) 0.0167(5) 0.0013(4) 0.0031(4) -0.0007(4)
C3 0.0173(5) 0.0130(5) 0.0157(5) 0.0000(4) 0.0007(4) -0.0004(4)
C4 0.0187(5) 0.0138(5) 0.0166(5) 0.0013(4) 0.0022(4) -0.0007(4)
C5 0.0226(5) 0.0152(5) 0.0205(6) -0.0009(4) 0.0015(4) 0.0008(4)
C6 0.0359(7) 0.0187(6) 0.0303(7) -0.0070(5) 0.0065(6) -0.0012(5)

loop_
_atom_type_symbol
_atom_type_scat_dispersion_real
_atom_type_scat_dispersion_imag
_atom_type_scat_Cromer_Mann_a1
_atom_type_scat_Cromer_Mann_b1
_atom_type_scat_Cromer_Mann_a2
_atom_type_scat_Cromer_Mann_b2
_atom_type_scat_Cromer_Mann_a3
_atom_type_scat_Cromer_Mann_b3
_atom_type_scat_Cromer_Mann_a4
_atom_type_scat_Cromer_Mann_b4
_atom_type_scat_Cromer_Mann_c
_atom_type_scat_source
C 0.0033 0.0016 2.3100 20.8439 1.0200 10.2075 1.5886 0.5687 0.8650 51.6512 0.2156 'International Tables Vol C 4.2.6.8 and 6.1.1.4'
H 0.0000 0.0000 0.4930 10.5109 0.3229 26.1257 0.1402 3.1424 0.0408 57.7998 0.0030 'International Tables Vol C 4.2.6.8 and 6.1.1.4'
N 0.0061 0.0033 12.2126 0.0057 3.1322 9.8933 2.0125 28.9975 1.1663 0.5826 -11.5290 'International Tables Vol C 4.2.6.8 and 6.1.1.4'

loop_
_geom_angle_atom_site_label_1
_geom_angle_site_symmetry_1
_geom_angle_atom_site_label_2
_geom_angle_atom_site_label_3
_geom_angle
_geom_angle_publ_flag
C3 4_565 N1 C3 116.43(15) yes
N3 . N2 C4 117.89(11) yes
N2 . N3 C5 117.73(11) yes
N5 . N4 C4 117.44(11) yes
N4 . N5 C5 118.15(11) yes
C2 4_565 C1 C2 118.39(16) yes
C2 4_565 C1 H11 120.8 no
C2 . C1 H11 120.8 no
C1 . C2 C3 118.57(12) yes
C1 . C2 H21 120.7 no
C3 . C2 H21 120.8 no
C2 . C3 N1 124.02(11) yes
C2 . C3 C4 120.30(10) yes
N1 . C3 C4 115.67(11) yes
C3 . C4 N4 118.26(10) yes
C3 . C4 N2 117.95(11) yes
N4 . C4 N2 123.75(11) yes
N5 . C5 N3 123.62(12) yes
N5 . C5 C6 117.08(12) yes
N3 . C5 C6 119.19(12) yes
C5 . C6 H61 109.8 no
C5 . C6 H62 109.8 no
H61 . C6 H62 108.8 no
C5 . C6 H63 110.1 no
H61 . C6 H63 109.2 no
H62 . C6 H63 109.2 no

loop_
_geom_bond_atom_site_label_1
_geom_bond_atom_site_label_2
_geom_bond_site_symmetry_2
_geom_bond_distance
_geom_bond_publ_flag
N1 C3 4_565 1.3362(14) yes
N1 C3 . 1.3362(14) yes
N2 N3 . 1.3288(16) yes
N2 C4 . 1.3369(15) yes
N3 C5 . 1.3326(18) yes
N4 N5 . 1.3202(15) yes
N4 C4 . 1.3447(17) yes
N5 C5 . 1.3446(17) yes
C1 C2 4_565 1.3857(15) yes
C1 C2 . 1.3857(15) yes
C1 H11 . 0.952 no
C2 C3 . 1.3947(17) yes
C2 H21 . 0.956 no
C3 C4 . 1.4830(17) yes
C5 C6 . 1.4833(19) yes
C6 H61 . 0.954 no
C6 H62 . 0.954 no
C6 H63 . 0.949 no

loop_
_geom_torsion_atom_site_label_1
_geom_torsion_atom_site_label_2
_geom_torsion_atom_site_label_3
_geom_torsion_atom_site_label_4
_geom_torsion
_geom_torsion_site_symmetry_1
_geom_torsion_publ_flag
C3 N1 C3 C2 0.1(2) 4_565 no
C3 N1 C3 C4 178.67(12) 4_565 no
C4 N2 N3 C5 -0.1(2) . no
N3 N2 C4 N4 -9.88(19) . no
N3 N2 C4 C3 172.72(11) . no
N2 N3 C5 N5 10.0(2) . no
N2 N3 C5 C6 -173.88(12) . no
C4 N4 N5 C5 0.06(17) . no
N5 N4 C4 N2 9.88(18) . no
N5 N4 C4 C3 -172.74(11) . no
N4 N5 C5 N3 -10.02(19) . no
N4 N5 C5 C6 173.79(12) . no
C2 C1 C2 C3 -0.1(2) 4_565 no
C1 C2 C3 N1 0.0(2) . no
C1 C2 C3 C4 -178.52(13) . no
N1 C3 C4 N2 -171.84(12) . no
N1 C3 C4 N4 10.62(17) . no
C2 C3 C4 N2 6.79(17) . no
C2 C3 C4 N4 -170.75(11) . no
